data_1532751
loop_
_publ_author_name
'Winkler, B.'
'Hytha, M.'
'Milman, V.'

_publ_section_title
;
 The low-temperature structure of Li S H
;
_journal_name_full 'Phase Transition'
_journal_page_first 187
_journal_page_last 195
_journal_volume 76
_journal_year 2003
_chemical_formula_sum 'H Li S'
_chemical_name_systematic 'Li (H S)'
_space_group_IT_number 135
_symmetry_space_group_name_Hall '-P 4c 2ab'
_symmetry_space_group_name_H-M 'P 42/m b c'
_cell_angle_alpha 90
_cell_angle_beta 90
_cell_angle_gamma 90
_cell_formula_units_Z 8
_cell_length_a 7.829
_cell_length_b 7.829
_cell_length_c 6.143
_cell_volume 376.524
_citation_journal_id_ASTM PHTRDP
_cod_data_source_file Winkler_PHTRDP_2003_577.cif
_cod_data_source_block H1Li1S1
_cod_original_cell_volume 376.5244
_cod_original_formula_sum 'H1 Li1 S1'
_cod_database_code 1532751

loop_
_symmetry_equiv_pos_as_xyz
x,y,z
-y,x,z+1/2
-x,-y,z
y,-x,z+1/2
x+1/2,-y+1/2,-z
y+1/2,x+1/2,-z+1/2
-x+1/2,y+1/2,-z
-y+1/2,-x+1/2,-z+1/2
-x,-y,-z
y,-x,-z-1/2
x,y,-z
-y,x,-z-1/2
-x-1/2,y-1/2,z
-y-1/2,-x-1/2,z-1/2
x-1/2,-y-1/2,z
y-1/2,x-1/2,z-1/2

loop_
_atom_site_label
_atom_site_type_symbol
_atom_site_fract_x
_atom_site_fract_y
_atom_site_fract_z
_atom_site_occupancy
_atom_site_U_iso_or_equiv
S1 S-2 0.25033 0.51554 0.5 1 0.0
Li2 Li+1 0 0 0.25 1 0.0
H1 H+1 0.3134 0.24887 0 1 0.0
Li1 Li+1 0 0.5 0.25 1 0.0
